data_7151756
loop_
_publ_author_name
'Kissane, Marie'
'Murphy, Maureen'
'O'Brien, Elisabeth'
'Chopra, Jay'
'Murphy, Linda'
'Collins, Stuart G.'
'Lawrence, Simon E.'
'Maguire, Anita R.'

_publ_section_title
;
 Addition-substitution reactions of 2-thio-3-chloroacrylamides with
 carbon, nitrogen, oxygen, sulfur and selenium nucleophiles.
;
_journal_issue 7
_journal_name_full 'Organic &amp; biomolecular chemistry'
_journal_page_first 2452
_journal_page_last 2472
_journal_paper_doi 10.1039/c0ob00805b
_journal_volume 9
_journal_year 2011
_chemical_absolute_configuration ad
_chemical_formula_moiety 'C20 H25 N O4 S'
_chemical_formula_sum 'C20 H25 N O4 S'
_chemical_formula_weight 375.47
_space_group_crystal_system orthorhombic
_space_group_IT_number 19
_space_group_name_Hall 'P 2ac 2ab'
_space_group_name_H-M_alt 'P 21 21 21'
_symmetry_space_group_name_Hall 'P 2ac 2ab'
_symmetry_space_group_name_H-M 'P 21 21 21'
_atom_sites_solution_hydrogens geom
_atom_sites_solution_primary direct
_atom_sites_solution_secondary difmap
_audit_creation_method 'APEX2 v2010.1-2'
_cell_angle_alpha 90
_cell_angle_beta 90
_cell_angle_gamma 90
_cell_formula_units_Z 4
_cell_length_a 5.3188(18)
_cell_length_b 12.594(4)
_cell_length_c 29.209(10)
_cell_measurement_reflns_used 509
_cell_measurement_temperature 150.(2)
_cell_measurement_theta_max 13.5990
_cell_measurement_theta_min 2.6442
_cell_volume 1956.6(11)
_computing_cell_refinement 'SAINT V7.68A (Bruker AXS, 2009)'
_computing_data_reduction 'SAINT V7.68A (Bruker AXS, 2009)'
_computing_structure_refinement 'SHELXL-97 (Sheldrick, 2008)'
_computing_structure_solution 'SHELXS-97 (Sheldrick, 2008)'
_diffrn_ambient_temperature 150.(2)
_diffrn_detector_area_resol_mean 8.3333
_diffrn_measured_fraction_theta_full 0.999
_diffrn_measured_fraction_theta_max 0.999
_diffrn_measurement_device_type 'Bruker APEX II DUO'
_diffrn_measurement_method '\f & \w scans'
_diffrn_radiation_monochromator graphite
_diffrn_radiation_source 'fine-focus sealed tube'
_diffrn_radiation_type MoK\a
_diffrn_radiation_wavelength 0.71073
_diffrn_reflns_av_R_equivalents 0.1884
_diffrn_reflns_av_sigmaI/netI 0.1667
_diffrn_reflns_limit_h_max 6
_diffrn_reflns_limit_h_min -6
_diffrn_reflns_limit_k_max 14
_diffrn_reflns_limit_k_min -14
_diffrn_reflns_limit_l_max 34
_diffrn_reflns_limit_l_min -34
_diffrn_reflns_number 16634
_diffrn_reflns_theta_full 25.03
_diffrn_reflns_theta_max 25.03
_diffrn_reflns_theta_min 1.39
_exptl_absorpt_coefficient_mu 0.190
_exptl_absorpt_correction_T_max 0.99
_exptl_absorpt_correction_T_min 0.94
_exptl_absorpt_correction_type multi-scan
_exptl_absorpt_process_details 'SADABS V2008/1 (Bruker AXS)'
_exptl_crystal_colour 'clear colourless'
_exptl_crystal_density_diffrn 1.275
_exptl_crystal_density_method 'not measured'
_exptl_crystal_description Needle
_exptl_crystal_F_000 800
_exptl_crystal_size_max 0.21
_exptl_crystal_size_mid 0.08
_exptl_crystal_size_min 0.04
_refine_diff_density_max 0.332
_refine_diff_density_min -0.287
_refine_ls_abs_structure_details 'Flack H D (1983), Acta Cryst. A39, 876-881'
_refine_ls_abs_structure_Flack -0.02(19)
_refine_ls_extinction_method none
_refine_ls_goodness_of_fit_ref 0.992
_refine_ls_hydrogen_treatment constr
_refine_ls_matrix_type full
_refine_ls_number_parameters 244
_refine_ls_number_reflns 3455
_refine_ls_number_restraints 31
_refine_ls_restrained_S_all 0.999
_refine_ls_R_factor_all 0.1722
_refine_ls_R_factor_gt 0.0701
_refine_ls_shift/su_max 0.000
_refine_ls_shift/su_mean 0.000
_refine_ls_structure_factor_coef Fsqd
_refine_ls_weighting_details 'calc w=1/[\s^2^(Fo^2^)+(0.0567P)^2^+0.0000P] where P=(Fo^2^+2Fc^2^)/3'
_refine_ls_weighting_scheme calc
_refine_ls_wR_factor_gt 0.1259
_refine_ls_wR_factor_ref 0.1613
_reflns_number_gt 1716
_reflns_number_total 3455
_reflns_threshold_expression >2sigma(I)
_cod_data_source_file c0ob00805b.txt
_cod_data_source_block 38a
_cod_original_cell_volume 1956.6(12)
_cod_database_code 7151756

loop_
_space_group_symop_operation_xyz
'x, y, z'
'-x+1/2, -y, z+1/2'
'-x, y+1/2, -z+1/2'
'x+1/2, -y+1/2, -z'

loop_
_atom_site_type_symbol
_atom_site_label
_atom_site_fract_x
_atom_site_fract_y
_atom_site_fract_z
_atom_site_U_iso_or_equiv
_atom_site_adp_type
_atom_site_calc_flag
_atom_site_refinement_flags
_atom_site_occupancy
_atom_site_disorder_assembly
_atom_site_disorder_group
S S1 0.8984(2) 0.37192(12) 0.82167(6) 0.0404(5) Uani d . 1 B .
O O2 1.1730(6) 0.3971(3) 0.82523(17) 0.0572(13) Uani d . 1 . .
C C3 0.8201(10) 0.2956(4) 0.8710(2) 0.0371(16) Uani d . 1 . .
C C4 0.9868(12) 0.2886(5) 0.9075(2) 0.0535(19) Uani d . 1 . .
H H4 1.1344 0.331 0.9079 0.064 Uiso calc R 1 . .
C C5 0.9363(14) 0.2189(5) 0.9433(2) 0.056(2) Uani d . 1 . .
H H5 1.0484 0.2141 0.9685 0.068 Uiso calc R 1 . .
C C6 0.7239(14) 0.1574(6) 0.9420(3) 0.067(2) Uani d . 1 . .
H H6 0.6909 0.1083 0.9659 0.081 Uiso calc R 1 . .
C C7 0.5589(14) 0.1669(6) 0.9061(3) 0.073(3) Uani d . 1 . .
H H7 0.4079 0.1265 0.9061 0.087 Uiso calc R 1 . .
C C8 0.6089(12) 0.2336(5) 0.8702(3) 0.066(2) Uani d . 1 . .
H H8 0.4974 0.2368 0.8449 0.079 Uiso calc R 1 . .
C C9 0.7215(9) 0.4930(4) 0.83551(19) 0.0347(16) Uani d D 1 . .
H H9 0.5392 0.478 0.8302 0.042 Uiso calc R 1 A 1
C C10 0.7529(12) 0.5256(5) 0.8851(2) 0.0431(18) Uani d . 1 B .
O O12 0.9654(7) 0.5459(4) 0.89947(15) 0.0530(13) Uani d . 1 . .
N N13 0.5428(8) 0.5274(4) 0.91087(19) 0.0392(14) Uani d D 1 . .
H H13 0.3957 0.5201 0.8983 0.047 Uiso d RD 1 B .
C C14 0.5356(10) 0.5601(4) 0.9576(2) 0.0333(15) Uani d . 1 B .
C C15 0.7183(11) 0.5284(5) 0.9884(3) 0.0437(17) Uani d . 1 . .
H H15 0.8519 0.4832 0.9792 0.052 Uiso calc R 1 B .
C C16 0.7003(12) 0.5644(5) 1.0328(3) 0.0489(19) Uani d . 1 B .
H H16 0.8277 0.5444 1.0539 0.059 Uiso calc R 1 . .
C C17 0.5075(12) 0.6279(5) 1.0482(2) 0.0439(17) Uani d . 1 . .
C C18 0.3299(11) 0.6569(5) 1.0167(3) 0.051(2) Uani d . 1 B .
H H18 0.1949 0.7014 1.0259 0.062 Uiso calc R 1 . .
C C19 0.3422(10) 0.6229(5) 0.9716(2) 0.0460(17) Uani d . 1 . .
H H19 0.2155 0.6434 0.9504 0.055 Uiso calc R 1 B .
C C20 0.4915(16) 0.6651(6) 1.0967(2) 0.073(2) Uani d . 1 B .
H H20A 0.4059 0.7339 1.0978 0.109 Uiso calc R 1 . .
H H20B 0.6614 0.6724 1.1093 0.109 Uiso calc R 1 . .
H H20C 0.3968 0.6133 1.1148 0.109 Uiso calc R 1 . .
C C21A 0.7963(15) 0.5865(5) 0.80462(19) 0.038(2) Uani d PD 0.6 B 1
H H21A 0.9616 0.6171 0.8143 0.046 Uiso calc PR 0.6 B 1
C C21B 0.8781(8) 0.5698(2) 0.80613(13) 0.038(2) Uani d PD 0.4 B 2
H H21B 1.0628 0.5645 0.8122 0.046 Uiso calc PR 0.4 B 2
O O22 0.8115(8) 0.5432(2) 0.75936(13) 0.0548(14) Uani d RD 1 . .
C C23 1.0129(8) 0.5803(2) 0.73034(13) 0.088(3) Uani d RD 1 B .
H H23A 1.1754 0.5602 0.7444 0.105 Uiso calc R 1 B 1
H H23B 1.0064 0.6588 0.729 0.105 Uiso calc R 1 B 1
C C24A 1.004(2) 0.5367(12) 0.6818(3) 0.076(4) Uani d PDU 0.6 B 1
H H24A 1.1459 0.5652 0.6642 0.114 Uiso calc PR 0.6 B 1
H H24B 0.846 0.5577 0.6672 0.114 Uiso calc PR 0.6 B 1
H H24C 1.0154 0.4591 0.6827 0.114 Uiso calc PR 0.6 B 1
C C24B 0.885(4) 0.559(2) 0.6840(4) 0.076(4) Uani d PDU 0.4 B 2
H H24D 0.9985 0.58 0.6592 0.114 Uiso calc PR 0.4 B 2
H H24E 0.7296 0.6007 0.682 0.114 Uiso calc PR 0.4 B 2
H H24F 0.8455 0.4835 0.6814 0.114 Uiso calc PR 0.4 B 2
O O25A 0.5979(13) 0.6636(5) 0.8095(3) 0.0417(17) Uani d PD 0.6 B 1
C C26A 0.687(2) 0.7538(7) 0.7833(4) 0.074(4) Uani d PD 0.6 B 1
H H26A 0.6909 0.7394 0.75 0.089 Uiso calc PR 0.6 B 1
H H26B 0.8543 0.7787 0.7937 0.089 Uiso calc PR 0.6 B 1
O O25B 0.7803(17) 0.6766(5) 0.8123(4) 0.0417(17) Uani d PD 0.4 B 2
C C26B 0.534(2) 0.7096(7) 0.7968(8) 0.074(4) Uani d PD 0.4 B 2
H H26C 0.4071 0.6746 0.8165 0.089 Uiso calc PR 0.4 B 2
H H26D 0.5096 0.6824 0.7653 0.089 Uiso calc PR 0.4 B 2
C C27 0.4781(15) 0.8298(6) 0.7965(3) 0.090(3) Uani d DU 1 . .
H H27A 0.5043 0.8981 0.7812 0.135 Uiso calc PR 0.6 B 1
H H27B 0.4793 0.8404 0.8298 0.135 Uiso calc PR 0.6 B 1
H H27C 0.3158 0.8 0.7872 0.135 Uiso calc PR 0.6 B 1
H H27D 0.3068 0.8419 0.7854 0.135 Uiso calc PR 0.4 B 2
H H27E 0.5981 0.8659 0.7764 0.135 Uiso calc PR 0.4 B 2
H H27F 0.494 0.858 0.8277 0.135 Uiso calc PR 0.4 B 2

loop_
_atom_site_aniso_label
_atom_site_aniso_U_11
_atom_site_aniso_U_22
_atom_site_aniso_U_33
_atom_site_aniso_U_12
_atom_site_aniso_U_13
_atom_site_aniso_U_23
S1 0.0341(8) 0.0430(9) 0.0441(11) -0.0003(8) 0.0033(9) 0.0031(9)
O2 0.0267(19) 0.082(3) 0.063(3) -0.0005(19) 0.009(2) 0.017(3)
C3 0.039(3) 0.031(4) 0.042(5) 0.006(3) 0.006(3) 0.003(3)
C4 0.054(4) 0.052(5) 0.054(5) -0.002(3) 0.004(4) 0.008(4)
C5 0.072(5) 0.049(4) 0.047(5) 0.022(4) 0.003(4) 0.012(4)
C6 0.066(5) 0.063(5) 0.072(6) 0.013(4) 0.024(5) 0.034(5)
C7 0.051(4) 0.062(5) 0.105(8) 0.001(4) 0.007(5) 0.035(5)
C8 0.040(4) 0.060(5) 0.098(7) 0.004(4) 0.002(4) 0.033(5)
C9 0.032(3) 0.033(3) 0.039(5) -0.004(3) -0.002(3) 0.001(3)
C10 0.045(4) 0.035(4) 0.050(5) -0.005(3) -0.004(4) 0.005(3)
O12 0.036(2) 0.073(3) 0.050(3) -0.020(2) -0.002(2) -0.015(3)
N13 0.028(3) 0.036(3) 0.054(4) -0.001(2) -0.004(3) 0.004(3)
C14 0.034(3) 0.025(4) 0.041(4) -0.007(3) 0.002(3) -0.003(3)
C15 0.041(4) 0.046(4) 0.045(5) 0.017(3) 0.003(4) 0.013(4)
C16 0.054(4) 0.043(4) 0.050(6) 0.011(3) -0.002(4) 0.016(4)
C17 0.053(4) 0.037(4) 0.042(5) 0.000(4) 0.004(4) 0.007(4)
C18 0.045(4) 0.044(4) 0.065(6) 0.003(3) 0.010(4) -0.014(4)
C19 0.035(3) 0.046(4) 0.058(5) 0.012(3) -0.008(3) -0.013(4)
C20 0.112(6) 0.059(5) 0.047(6) 0.008(4) 0.027(5) 0.007(4)
C21A 0.053(6) 0.026(4) 0.036(5) 0.000(4) -0.003(4) 0.009(4)
C21B 0.053(6) 0.026(4) 0.036(5) 0.000(4) -0.003(4) 0.009(4)
O22 0.087(4) 0.035(3) 0.042(3) -0.010(2) 0.010(3) 0.006(2)
C23 0.100(6) 0.088(6) 0.074(7) -0.015(5) 0.026(6) 0.008(5)
C24A 0.089(7) 0.071(6) 0.068(5) 0.002(6) 0.028(6) -0.012(5)
C24B 0.089(7) 0.071(6) 0.068(5) 0.002(6) 0.028(6) -0.012(5)
O25A 0.056(4) 0.029(3) 0.041(4) -0.002(4) 0.000(4) 0.007(3)
C26A 0.068(9) 0.079(10) 0.077(10) 0.009(7) 0.013(8) 0.003(8)
O25B 0.056(4) 0.029(3) 0.041(4) -0.002(4) 0.000(4) 0.007(3)
C26B 0.068(9) 0.079(10) 0.077(10) 0.009(7) 0.013(8) 0.003(8)
C27 0.109(6) 0.088(6) 0.073(6) 0.007(5) -0.025(5) 0.028(5)

loop_
_atom_type_symbol
_atom_type_description
_atom_type_scat_dispersion_real
_atom_type_scat_dispersion_imag
_atom_type_scat_source
C C 0.0033 0.0016 'International Tables Vol C Tables 4.2.6.8 and 6.1.1.4'
H H 0.0000 0.0000 'International Tables Vol C Tables 4.2.6.8 and 6.1.1.4'
N N 0.0061 0.0033 'International Tables Vol C Tables 4.2.6.8 and 6.1.1.4'
O O 0.0106 0.0060 'International Tables Vol C Tables 4.2.6.8 and 6.1.1.4'
S S 0.1246 0.1234 'International Tables Vol C Tables 4.2.6.8 and 6.1.1.4'

loop_
_geom_angle_atom_site_label_1
_geom_angle_atom_site_label_2
_geom_angle_atom_site_label_3
_geom_angle_site_symmetry_1
_geom_angle_site_symmetry_3
_geom_angle
_geom_angle_publ_flag
O2 S1 C3 . . 106.6(3) ?
O2 S1 C9 . . 107.9(2) ?
C3 S1 C9 . . 98.6(2) ?
C8 C3 C4 . . 120.1(6) ?
C8 C3 S1 . . 119.0(6) ?
C4 C3 S1 . . 120.4(5) ?
C3 C4 C5 . . 119.6(6) ?
C3 C4 H4 . . 120.2 ?
C5 C4 H4 . . 120.2 ?
C6 C5 C4 . . 119.6(7) ?
C6 C5 H5 . . 120.2 ?
C4 C5 H5 . . 120.2 ?
C5 C6 C7 . . 120.0(7) ?
C5 C6 H6 . . 120.0 ?
C7 C6 H6 . . 120.0 ?
C8 C7 C6 . . 120.9(7) ?
C8 C7 H7 . . 119.6 ?
C6 C7 H7 . . 119.6 ?
C3 C8 C7 . . 119.8(7) ?
C3 C8 H8 . . 120.1 ?
C7 C8 H8 . . 120.1 ?
C10 C9 C21A . . 109.0(5) ?
C10 C9 C21B . . 107.6(4) ?
C10 C9 S1 . . 112.3(4) ?
C21A C9 S1 . . 112.0(4) ?
C21B C9 S1 . . 97.0(3) ?
C10 C9 H9 . . 107.8 ?
C21A C9 H9 . . 107.8 ?
C21B C9 H9 . . 123.9 ?
S1 C9 H9 . . 107.8 ?
O12 C10 N13 . . 124.5(6) ?
O12 C10 C9 . . 118.9(6) ?
N13 C10 C9 . . 116.6(5) ?
C10 N13 C14 . . 124.2(5) ?
C10 N13 H13 . . 120.6 ?
C14 N13 H13 . . 114.2 ?
C19 C14 C15 . . 120.3(6) ?
C19 C14 N13 . . 118.3(5) ?
C15 C14 N13 . . 121.3(6) ?
C16 C15 C14 . . 117.9(6) ?
C16 C15 H15 . . 121.0 ?
C14 C15 H15 . . 121.0 ?
C17 C16 C15 . . 123.4(6) ?
C17 C16 H16 . . 118.3 ?
C15 C16 H16 . . 118.3 ?
C18 C17 C16 . . 116.8(6) ?
C18 C17 C20 . . 121.0(6) ?
C16 C17 C20 . . 122.2(6) ?
C17 C18 C19 . . 121.6(6) ?
C17 C18 H18 . . 119.2 ?
C19 C18 H18 . . 119.2 ?
C14 C19 C18 . . 120.0(6) ?
C14 C19 H19 . . 120.0 ?
C18 C19 H19 . . 120.0 ?
C17 C20 H20A . . 109.5 ?
C17 C20 H20B . . 109.5 ?
H20A C20 H20B . . 109.5 ?
C17 C20 H20C . . 109.5 ?
H20A C20 H20C . . 109.5 ?
H20B C20 H20C . . 109.5 ?
O22 C21A O25A . . 112.9(6) ?
O22 C21A C9 . . 105.3(5) ?
O25A C21A C9 . . 105.6(5) ?
O22 C21A H21A . . 110.9 ?
O25A C21A H21A . . 110.9 ?
C9 C21A H21A . . 110.9 ?
O22 C21B O25B . . 104.0(5) ?
O22 C21B C9 . . 104.3(3) ?
O25B C21B C9 . . 108.6(5) ?
O22 C21B H21B . . 113.0 ?
O25B C21B H21B . . 113.0 ?
C9 C21B H21B . . 113.0 ?
C21A O22 C23 . . 117.4(3) ?
C23 O22 C21B . . 107.3 ?
O22 C23 C24A . . 114.1(6) ?
O22 C23 C24B . . 97.6(9) ?
O22 C23 H23A . . 108.7 ?
C24A C23 H23A . . 108.7 ?
C24B C23 H23A . . 135.0 ?
O22 C23 H23B . . 108.7 ?
C24A C23 H23B . . 108.7 ?
C24B C23 H23B . . 97.0 ?
H23A C23 H23B . . 107.6 ?
C23 C24A H24A . . 109.5 ?
C23 C24A H24B . . 109.5 ?
H24A C24A H24B . . 109.5 ?
C23 C24A H24C . . 109.5 ?
H24A C24A H24C . . 109.5 ?
H24B C24A H24C . . 109.5 ?
C23 C24B H24D . . 109.5 ?
C23 C24B H24E . . 109.5 ?
H24D C24B H24E . . 109.5 ?
C23 C24B H24F . . 109.5 ?
H24D C24B H24F . . 109.5 ?
H24E C24B H24F . . 109.5 ?
C21A O25A C26A . . 103.6(6) ?
O25A C26A C27 . . 96.9(6) ?
O25A C26A H26A . . 112.4 ?
C27 C26A H26A . . 112.4 ?
O25A C26A H26B . . 112.4 ?
C27 C26A H26B . . 112.4 ?
H26A C26A H26B . . 109.9 ?
C26B O25B C21B . . 123.5(7) ?
O25B C26B C27 . . 117.3(8) ?
O25B C26B H26C . . 108.0 ?
C27 C26B H26C . . 108.0 ?
O25B C26B H26D . . 108.0 ?
C27 C26B H26D . . 108.0 ?
H26C C26B H26D . . 107.2 ?
C26A C27 H27A . . 109.5 ?
C26B C27 H27A . . 146.8 ?
C26A C27 H27B . . 109.5 ?
C26B C27 H27B . . 97.3 ?
H27A C27 H27B . . 109.5 ?
C26A C27 H27C . . 109.5 ?
C26B C27 H27C . . 78.2 ?
H27A C27 H27C . . 109.5 ?
H27B C27 H27C . . 109.5 ?
C26A C27 H27D . . 134.0 ?
C26B C27 H27D . . 109.5 ?
H27A C27 H27D . . 81.0 ?
H27B C27 H27D . . 108.3 ?
C26A C27 H27E . . 70.3 ?
C26B C27 H27E . . 109.5 ?
H27B C27 H27E . . 121.9 ?
H27C C27 H27E . . 125.7 ?
H27D C27 H27E . . 109.5 ?
C26A C27 H27F . . 113.7 ?
C26B C27 H27F . . 109.5 ?
H27A C27 H27F . . 95.4 ?
H27C C27 H27F . . 118.2 ?
H27D C27 H27F . . 109.5 ?
H27E C27 H27F . . 109.5 ?

loop_
_geom_bond_atom_site_label_1
_geom_bond_atom_site_label_2
_geom_bond_site_symmetry_2
_geom_bond_distance
_geom_bond_publ_flag
S1 O2 . 1.498(4) ?
S1 C3 . 1.782(6) ?
S1 C9 . 1.836(5) ?
C3 C8 . 1.369(8) ?
C3 C4 . 1.388(8) ?
C4 C5 . 1.392(8) ?
C4 H4 . 0.95 ?
C5 C6 . 1.370(9) ?
C5 H5 . 0.95 ?
C6 C7 . 1.373(10) ?
C6 H6 . 0.95 ?
C7 C8 . 1.369(9) ?
C7 H7 . 0.95 ?
C8 H8 . 0.95 ?
C9 C10 . 1.514(9) ?
C9 C21A . 1.536(5) ?
C9 C21B . 1.539(4) ?
C9 H9 . 1.0 ?
C10 O12 . 1.233(7) ?
C10 N13 . 1.348(7) ?
N13 C14 . 1.428(7) ?
N13 H13 . 0.8694 ?
C14 C19 . 1.359(7) ?
C14 C15 . 1.383(8) ?
C15 C16 . 1.377(9) ?
C15 H15 . 0.95 ?
C16 C17 . 1.376(8) ?
C16 H16 . 0.95 ?
C17 C18 . 1.368(9) ?
C17 C20 . 1.495(9) ?
C18 C19 . 1.387(9) ?
C18 H18 . 0.95 ?
C19 H19 . 0.95 ?
C20 H20A . 0.98 ?
C20 H20B . 0.98 ?
C20 H20C . 0.98 ?
C21A O22 . 1.432(5) ?
C21A O25A . 1.441(5) ?
C21A H21A . 1.0 ?
C21B O22 . 1.4504 ?
C21B O25B . 1.453(5) ?
C21B H21B . 1.0 ?
O22 C23 . 1.4439 ?
C23 C24A . 1.522(5) ?
C23 C24B . 1.537(5) ?
C23 H23A . 0.99 ?
C23 H23B . 0.99 ?
C24A H24A . 0.98 ?
C24A H24B . 0.98 ?
C24A H24C . 0.98 ?
C24B H24D . 0.98 ?
C24B H24E . 0.98 ?
C24B H24F . 0.98 ?
O25A C26A . 1.450(5) ?
C26A C27 . 1.517(5) ?
C26A H26A . 0.99 ?
C26A H26B . 0.99 ?
O25B C26B . 1.447(5) ?
C26B C27 . 1.543(5) ?
C26B H26C . 0.99 ?
C26B H26D . 0.99 ?
C27 H27A . 0.98 ?
C27 H27B . 0.98 ?
C27 H27C . 0.98 ?
C27 H27D . 0.98 ?
C27 H27E . 0.98 ?
C27 H27F . 0.98 ?

loop_
_geom_torsion_atom_site_label_1
_geom_torsion_atom_site_label_2
_geom_torsion_atom_site_label_3
_geom_torsion_atom_site_label_4
_geom_torsion_site_symmetry_1
_geom_torsion_site_symmetry_2
_geom_torsion_site_symmetry_3
_geom_torsion_site_symmetry_4
_geom_torsion
_geom_torsion_publ_flag
O2 S1 C3 C8 . . . . -159.3(5) ?
C9 S1 C3 C8 . . . . 89.0(5) ?
O2 S1 C3 C4 . . . . 12.6(6) ?
C9 S1 C3 C4 . . . . -99.2(5) ?
C8 C3 C4 C5 . . . . -0.7(10) ?
S1 C3 C4 C5 . . . . -172.5(5) ?
C3 C4 C5 C6 . . . . 0.6(10) ?
C4 C5 C6 C7 . . . . -1.8(11) ?
C5 C6 C7 C8 . . . . 3.1(12) ?
C4 C3 C8 C7 . . . . 1.9(10) ?
S1 C3 C8 C7 . . . . 173.8(6) ?
C6 C7 C8 C3 . . . . -3.1(12) ?
O2 S1 C9 C10 . . . . -66.7(4) ?
C3 S1 C9 C10 . . . . 44.0(4) ?
O2 S1 C9 C21A . . . . 56.3(5) ?
C3 S1 C9 C21A . . . . 166.9(5) ?
O2 S1 C9 C21B . . . . 45.6(4) ?
C3 S1 C9 C21B . . . . 156.3(3) ?
C21A C9 C10 O12 . . . . -64.7(7) ?
C21B C9 C10 O12 . . . . -45.6(7) ?
S1 C9 C10 O12 . . . . 59.9(7) ?
C21A C9 C10 N13 . . . . 117.1(6) ?
C21B C9 C10 N13 . . . . 136.2(5) ?
S1 C9 C10 N13 . . . . -118.3(5) ?
O12 C10 N13 C14 . . . . 4.5(10) ?
C9 C10 N13 C14 . . . . -177.4(5) ?
C10 N13 C14 C19 . . . . 137.6(6) ?
C10 N13 C14 C15 . . . . -43.1(8) ?
C19 C14 C15 C16 . . . . -1.6(9) ?
N13 C14 C15 C16 . . . . 179.1(6) ?
C14 C15 C16 C17 . . . . 1.6(10) ?
C15 C16 C17 C18 . . . . -1.2(10) ?
C15 C16 C17 C20 . . . . 179.4(6) ?
C16 C17 C18 C19 . . . . 0.7(9) ?
C20 C17 C18 C19 . . . . -179.9(6) ?
C15 C14 C19 C18 . . . . 1.1(9) ?
N13 C14 C19 C18 . . . . -179.5(5) ?
C17 C18 C19 C14 . . . . -0.7(9) ?
C10 C9 C21A O22 . . . . 168.5(5) ?
C21B C9 C21A O22 . . . . 79.6(6) ?
S1 C9 C21A O22 . . . . 43.6(7) ?
C10 C9 C21A O25A . . . . -71.8(7) ?
C21B C9 C21A O25A . . . . -160.7(10) ?
S1 C9 C21A O25A . . . . 163.3(5) ?
C10 C9 C21B O22 . . . . -172.3(3) ?
C21A C9 C21B O22 . . . . -75.2(7) ?
S1 C9 C21B O22 . . . . 71.6(2) ?
C10 C9 C21B O25B . . . . -61.8(6) ?
C21A C9 C21B O25B . . . . 35.3(8) ?
S1 C9 C21B O25B . . . . -177.9(5) ?
O25A C21A O22 C23 . . . . 104.5(5) ?
C9 C21A O22 C23 . . . . -140.8(4) ?
O25A C21A O22 C21B . . . . 166.7(12) ?
C9 C21A O22 C21B . . . . -78.6(7) ?
O25B C21B O22 C21A . . . . -36.8(9) ?
C9 C21B O22 C21A . . . . 77.0(8) ?
O25B C21B O22 C23 . . . . 88.0(4) ?
C9 C21B O22 C23 . . . . -158.2(2) ?
C21A O22 C23 C24A . . . . -175.7(8) ?
C21B O22 C23 C24A . . . . 166.4(6) ?
C21A O22 C23 C24B . . . . -154.2(10) ?
C21B O22 C23 C24B . . . . -172.1(9) ?
O22 C21A O25A C26A . . . . -70.5(9) ?
C9 C21A O25A C26A . . . . 174.9(8) ?
C21A O25A C26A C27 . . . . -173.6(8) ?
O22 C21B O25B C26B . . . . 44.0(15) ?
C9 C21B O25B C26B . . . . -66.7(15) ?
C21B O25B C26B C27 . . . . -167.5(12) ?
O25A C26A C27 C26B . . . . -17.2(12) ?
O25B C26B C27 C26A . . . . 43.7(12) ?
